data_7703309
loop_
_publ_author_name
'Sun, Puhua'
'Yang, Dawei'
'Li, Ying'
'Wang, Baomin'
'Qu, Jingping'

_publ_section_title
;
 A bioinspired thiolate-bridged dinickel complex with a pendant amine:
 synthesis, structure and electrocatalytic properties.
;
_journal_issue 7
_journal_name_full 'Dalton transactions (Cambridge, England : 2003)'
_journal_page_first 2151
_journal_page_last 2158
_journal_paper_doi 10.1039/c9dt04493k
_journal_volume 49
_journal_year 2020
_chemical_formula_sum 'C104 H96 B2 Ni2 P4 S3'
_chemical_formula_weight 1704.90
_space_group_crystal_system monoclinic
_space_group_IT_number 14
_space_group_name_Hall '-P 2ybc'
_space_group_name_H-M_alt 'P 1 21/c 1'
_atom_sites_solution_hydrogens geom
_audit_creation_method SHELXL-2014/7
_audit_update_record
;
2019-02-27 deposited with the CCDC.	2020-01-16 downloaded from the CCDC.
;
_cell_angle_alpha 90
_cell_angle_beta 106.097(2)
_cell_angle_gamma 90
_cell_formula_units_Z 4
_cell_length_a 28.1408(18)
_cell_length_b 13.9434(9)
_cell_length_c 25.5790(17)
_cell_measurement_reflns_used 940
_cell_measurement_temperature 220(2)
_cell_measurement_theta_max 20.48
_cell_measurement_theta_min 2.5
_cell_volume 9643.1(11)
_computing_structure_refinement 'SHELXL-2014/7 (Sheldrick, 2014)'
_diffrn_ambient_temperature 220(2)
_diffrn_measured_fraction_theta_full 0.999
_diffrn_measured_fraction_theta_max 0.999
_diffrn_measurement_device_type 'CCD area detector'
_diffrn_measurement_method 'phi and omega scans'
_diffrn_radiation_type MoK\a
_diffrn_radiation_wavelength 0.71073
_diffrn_reflns_av_R_equivalents 0.0393
_diffrn_reflns_av_unetI/netI 0.0250
_diffrn_reflns_Laue_measured_fraction_full 0.999
_diffrn_reflns_Laue_measured_fraction_max 0.999
_diffrn_reflns_limit_h_max 32
_diffrn_reflns_limit_h_min -33
_diffrn_reflns_limit_k_max 16
_diffrn_reflns_limit_k_min -16
_diffrn_reflns_limit_l_max 30
_diffrn_reflns_limit_l_min -30
_diffrn_reflns_number 178329
_diffrn_reflns_point_group_measured_fraction_full 0.999
_diffrn_reflns_point_group_measured_fraction_max 0.999
_diffrn_reflns_theta_full 24.999
_diffrn_reflns_theta_max 24.999
_diffrn_reflns_theta_min 2.002
_diffrn_source 'sealed tube'
_exptl_absorpt_coefficient_mu 0.566
_exptl_absorpt_correction_type empirical
_exptl_absorpt_process_details SADABS
_exptl_crystal_colour red
_exptl_crystal_density_diffrn 1.174
_exptl_crystal_description block
_exptl_crystal_F_000 3576
_exptl_crystal_size_max 0.280
_exptl_crystal_size_mid 0.250
_exptl_crystal_size_min 0.230
_exptl_transmission_factor_max 0.25
_exptl_transmission_factor_min 0.23
_refine_diff_density_max 1.125
_refine_diff_density_min -0.599
_refine_diff_density_rms 0.060
_refine_ls_extinction_method none
_refine_ls_goodness_of_fit_ref 1.042
_refine_ls_hydrogen_treatment constr
_refine_ls_matrix_type full
_refine_ls_number_parameters 916
_refine_ls_number_reflns 16979
_refine_ls_number_restraints 0
_refine_ls_restrained_S_all 1.042
_refine_ls_R_factor_all 0.0662
_refine_ls_R_factor_gt 0.0500
_refine_ls_shift/su_max 0.024
_refine_ls_shift/su_mean 0.001
_refine_ls_structure_factor_coef Fsqd
_refine_ls_weighting_details 'w=1/[\s^2^(Fo^2^)+(0.0487P)^2^+15.0341P] where P=(Fo^2^+2Fc^2^)/3'
_refine_ls_weighting_scheme calc
_refine_ls_wR_factor_gt 0.1158
_refine_ls_wR_factor_ref 0.1227
_reflns_Friedel_coverage 0.000
_reflns_number_gt 13776
_reflns_number_total 16979
_reflns_threshold_expression 'I > 2\s(I)'
_cod_data_source_file c9dt04493k2.cif
_cod_data_source_block 1_sq
_cod_depositor_comments 'Adding full bibliography for 7703306--7703309.cif.'
_cod_original_sg_symbol_H-M 'P 21/c'
_cod_database_code 7703309
_shelx_shelxl_version_number 2014/7
_shelx_space_group_comment
;
The symmetry employed for this shelxl refinement is uniquely defined
by the following loop, which should always be used as a source of
symmetry information in preference to the above space-group names.
They are only intended as comments.
;
_shelx_estimated_absorpt_t_min 0.858
_shelx_estimated_absorpt_t_max 0.881

loop_
_space_group_symop_operation_xyz
'x, y, z'
'-x, y+1/2, -z+1/2'
'-x, -y, -z'
'x, -y-1/2, z-1/2'

loop_
_atom_site_label
_atom_site_type_symbol
_atom_site_fract_x
_atom_site_fract_y
_atom_site_fract_z
_atom_site_U_iso_or_equiv
_atom_site_adp_type
_atom_site_occupancy
_atom_site_site_symmetry_order
_atom_site_calc_flag
_atom_site_refinement_flags_posn
_atom_site_refinement_flags_adp
Ni1 Ni 0.76102(2) -1.16023(2) 1.16971(2) 0.02615(9) Uani 1 1 d . .
Ni2 Ni 0.70645(2) -0.99178(2) 1.09818(2) 0.02633(10) Uani 1 1 d . .
S2 S 0.70303(3) -1.05732(5) 1.17688(3) 0.02986(16) Uani 1 1 d . .
P3 P 0.62582(3) -0.98827(6) 1.06810(3) 0.03315(18) Uani 1 1 d . .
P2 P 0.81463(3) -1.26318(5) 1.15754(3) 0.03020(17) Uani 1 1 d . .
P1 P 0.74342(3) -1.26476(5) 1.22494(3) 0.03092(17) Uani 1 1 d . .
S1 S 0.78160(3) -1.05860(5) 1.11183(3) 0.03191(17) Uani 1 1 d . .
P4 P 0.70324(3) -0.94111(6) 1.01688(3) 0.03270(18) Uani 1 1 d . .
S3 S 0.74095(3) -0.84882(6) 1.14483(3) 0.0442(2) Uani 1 1 d . .
C72 C 0.58190(10) 0.3025(2) 0.88804(11) 0.0325(7) Uani 1 1 d . .
C1 C 0.77485(12) -1.2425(2) 1.29634(13) 0.0369(7) Uani 1 1 d . .
C77 C 0.54471(12) 0.2600(2) 0.90702(13) 0.0405(8) Uani 1 1 d . .
H77A H 0.5325 0.2938 0.9324 0.049 Uiso 1 1 calc R U
C19 C 0.87508(11) -1.2167(2) 1.15944(14) 0.0385(7) Uani 1 1 d . .
C78 C 0.60889(11) 0.4207(2) 0.97336(12) 0.0320(7) Uani 1 1 d . .
C60 C 0.56243(11) 0.4897(2) 0.87357(12) 0.0355(7) Uani 1 1 d . .
C79 C 0.65269(12) 0.4023(2) 1.01288(12) 0.0382(7) Uani 1 1 d . .
H79A H 0.6810 0.3881 1.0016 0.046 Uiso 1 1 calc R U
C76 C 0.52512(13) 0.1707(3) 0.89016(14) 0.0483(9) Uani 1 1 d . .
H76A H 0.5000 0.1455 0.9040 0.058 Uiso 1 1 calc R U
C31 C 0.59461(11) -1.1028(3) 1.04801(13) 0.0398(8) Uani 1 1 d . .
C42 C 0.59897(13) -0.8366(2) 1.12316(15) 0.0472(8) Uani 1 1 d . .
H42A H 0.6079 -0.7977 1.0974 0.057 Uiso 1 1 calc R U
C65 C 0.52924(11) 0.4680(3) 0.82331(12) 0.0389(7) Uani 1 1 d . .
H65A H 0.5276 0.4045 0.8105 0.047 Uiso 1 1 calc R U
C73 C 0.59717(12) 0.2480(2) 0.84968(12) 0.0391(7) Uani 1 1 d . .
H73A H 0.6213 0.2735 0.8346 0.047 Uiso 1 1 calc R U
C66 C 0.65593(11) 0.4303(2) 0.89418(11) 0.0316(7) Uani 1 1 d . .
C83 C 0.56894(12) 0.4430(3) 0.99410(13) 0.0461(8) Uani 1 1 d . .
H83A H 0.5383 0.4574 0.9693 0.055 Uiso 1 1 calc R U
C71 C 0.69381(11) 0.3621(2) 0.90562(13) 0.0381(7) Uani 1 1 d . .
H71A H 0.6880 0.3030 0.9205 0.046 Uiso 1 1 calc R U
C56 C 0.65052(12) -0.8592(2) 0.99856(14) 0.0408(8) Uani 1 1 d . .
H56A H 0.6569 -0.8025 1.0221 0.049 Uiso 1 1 calc R U
H56B H 0.6443 -0.8383 0.9607 0.049 Uiso 1 1 calc R U
C8 C 0.65525(12) -1.2148(2) 1.24532(13) 0.0413(8) Uani 1 1 d . .
H8A H 0.6732 -1.1625 1.2641 0.050 Uiso 1 1 calc R U
C75 C 0.54192(14) 0.1182(3) 0.85342(15) 0.0516(9) Uani 1 1 d . .
H75A H 0.5291 0.0569 0.8424 0.062 Uiso 1 1 calc R U
C18 C 0.73960(13) -1.3286(3) 1.07148(15) 0.0498(9) Uani 1 1 d . .
H18A H 0.7189 -1.2909 1.0864 0.060 Uiso 1 1 calc R U
C74 C 0.57814(13) 0.1578(3) 0.83304(14) 0.0479(9) Uani 1 1 d . .
H74A H 0.5900 0.1233 0.8077 0.058 Uiso 1 1 calc R U
C26 C 0.82136(12) -1.3593(2) 1.20790(13) 0.0380(7) Uani 1 1 d . .
H26A H 0.8353 -1.4168 1.1958 0.046 Uiso 1 1 calc R U
H26B H 0.8434 -1.3390 1.2430 0.046 Uiso 1 1 calc R U
C67 C 0.66771(13) 0.5161(3) 0.87214(13) 0.0448(8) Uani 1 1 d . .
H67A H 0.6436 0.5646 0.8627 0.054 Uiso 1 1 calc R U
C24 C 0.88457(13) -1.1825(3) 1.11252(17) 0.0545(9) Uani 1 1 d . .
H24A H 0.8605 -1.1883 1.0789 0.065 Uiso 1 1 calc R U
C6 C 0.81400(13) -1.1794(2) 1.31144(14) 0.0459(8) Uani 1 1 d . .
H6A H 0.8232 -1.1433 1.2847 0.055 Uiso 1 1 calc R U
C38 C 0.58489(11) -0.9922(2) 1.15558(13) 0.0381(7) Uani 1 1 d . .
H38A H 0.5840 -1.0593 1.1515 0.046 Uiso 1 1 calc R U
C28 C 0.80632(13) -0.8741(3) 1.15741(16) 0.0547(10) Uani 1 1 d . .
H28A H 0.8175 -0.8449 1.1280 0.066 Uiso 1 1 calc R U
H28B H 0.8240 -0.8418 1.1913 0.066 Uiso 1 1 calc R U
C13 C 0.79054(12) -1.3253(2) 1.09406(13) 0.0360(7) Uani 1 1 d . .
C39 C 0.57219(14) -0.9512(3) 1.19882(15) 0.0499(9) Uani 1 1 d . .
H39A H 0.5630 -0.9902 1.2244 0.060 Uiso 1 1 calc R U
C49 C 0.68825(12) -1.0303(3) 0.96342(13) 0.0418(8) Uani 1 1 d . .
C25 C 0.76982(12) -1.3803(2) 1.21338(14) 0.0397(7) Uani 1 1 d . .
H25A H 0.7718 -1.4237 1.2440 0.048 Uiso 1 1 calc R U
H25B H 0.7493 -1.4104 1.1801 0.048 Uiso 1 1 calc R U
C9 C 0.60515(13) -1.2230(3) 1.24109(15) 0.0524(9) Uani 1 1 d . .
H9A H 0.5893 -1.1767 1.2571 0.063 Uiso 1 1 calc R U
C37 C 0.59903(11) -0.9352(2) 1.11794(13) 0.0342(7) Uani 1 1 d . .
B2 B 0.60259(12) 0.4110(3) 0.90756(13) 0.0310(7) Uani 1 1 d . .
C70 C 0.73944(12) 0.3769(3) 0.89626(14) 0.0473(9) Uani 1 1 d . .
H70A H 0.7634 0.3281 0.9039 0.057 Uiso 1 1 calc R U
C82 C 0.57242(13) 0.4447(3) 1.04880(14) 0.0492(9) Uani 1 1 d . .
H82A H 0.5444 0.4594 1.0605 0.059 Uiso 1 1 calc R U
C29 C 0.73441(15) -0.9712(2) 1.22926(13) 0.0498(9) Uani 1 1 d . .
H29A H 0.7211 -0.9774 1.2607 0.060 Uiso 1 1 calc R U
H29B H 0.7697 -0.9869 1.2414 0.060 Uiso 1 1 calc R U
C80 C 0.65714(13) 0.4036(3) 1.06819(14) 0.0489(9) Uani 1 1 d . .
H80A H 0.6878 0.3900 1.0932 0.059 Uiso 1 1 calc R U
C81 C 0.61664(13) 0.4249(2) 1.08648(13) 0.0455(8) Uani 1 1 d . .
H81A H 0.6192 0.4259 1.1239 0.055 Uiso 1 1 calc R U
C40 C 0.57310(15) -0.8522(3) 1.20451(17) 0.0595(10) Uani 1 1 d . .
H40A H 0.5651 -0.8238 1.2343 0.071 Uiso 1 1 calc R U
C55 C 0.60667(12) -0.9141(3) 1.00609(14) 0.0459(8) Uani 1 1 d . .
H55A H 0.5931 -0.9553 0.9744 0.055 Uiso 1 1 calc R U
H55B H 0.5808 -0.8692 1.0091 0.055 Uiso 1 1 calc R U
C64 C 0.49864(13) 0.5359(3) 0.79160(14) 0.0507(9) Uani 1 1 d . .
H64A H 0.4766 0.5180 0.7582 0.061 Uiso 1 1 calc R U
C69 C 0.74937(14) 0.4632(3) 0.87573(14) 0.0551(10) Uani 1 1 d . .
H69A H 0.7805 0.4747 0.8700 0.066 Uiso 1 1 calc R U
C7 C 0.67907(11) -1.2827(2) 1.22212(13) 0.0371(7) Uani 1 1 d . .
C62 C 0.53213(16) 0.6543(3) 0.85835(17) 0.0638(11) Uani 1 1 d . .
H62A H 0.5335 0.7181 0.8707 0.077 Uiso 1 1 calc R U
C61 C 0.56195(14) 0.5849(3) 0.88998(15) 0.0522(9) Uani 1 1 d . .
H61A H 0.5828 0.6028 0.9241 0.063 Uiso 1 1 calc R U
C33 C 0.59261(16) -1.2752(3) 1.05390(17) 0.0607(10) Uani 1 1 d . .
H33A H 0.6070 -1.3321 1.0708 0.073 Uiso 1 1 calc R U
C30 C 0.72857(16) -0.8685(2) 1.20960(14) 0.0527(9) Uani 1 1 d . .
H30A H 0.7509 -0.8280 1.2370 0.063 Uiso 1 1 calc R U
H30B H 0.6947 -0.8477 1.2068 0.063 Uiso 1 1 calc R U
C54 C 0.67365(18) -1.0032(3) 0.90916(15) 0.0677(12) Uani 1 1 d . .
H54A H 0.6757 -0.9384 0.8998 0.081 Uiso 1 1 calc R U
C50 C 0.68552(16) -1.1262(3) 0.97556(15) 0.0565(10) Uani 1 1 d . .
H50A H 0.6955 -1.1465 1.0120 0.068 Uiso 1 1 calc R U
C34 C 0.55036(15) -1.2792(3) 1.01220(18) 0.0642(12) Uani 1 1 d . .
H34A H 0.5357 -1.3386 0.9999 0.077 Uiso 1 1 calc R U
C5 C 0.83980(16) -1.1689(3) 1.36552(16) 0.0612(11) Uani 1 1 d . .
H5A H 0.8668 -1.1266 1.3755 0.073 Uiso 1 1 calc R U
C68 C 0.71357(14) 0.5321(3) 0.86373(15) 0.0558(10) Uani 1 1 d . .
H68A H 0.7201 0.5912 0.8495 0.067 Uiso 1 1 calc R U
C27 C 0.82213(13) -0.9784(3) 1.16193(16) 0.0526(9) Uani 1 1 d . .
H27A H 0.8234 -1.0014 1.1985 0.063 Uiso 1 1 calc R U
H27B H 0.8557 -0.9825 1.1578 0.063 Uiso 1 1 calc R U
C63 C 0.50033(15) 0.6294(3) 0.80865(16) 0.0603(11) Uani 1 1 d . .
H63A H 0.4801 0.6760 0.7868 0.072 Uiso 1 1 calc R U
C23 C 0.92979(16) -1.1395(3) 1.1153(2) 0.0746(13) Uani 1 1 d . .
H23A H 0.9365 -1.1169 1.0834 0.090 Uiso 1 1 calc R U
C41 C 0.58585(14) -0.7953(3) 1.16599(17) 0.0572(10) Uani 1 1 d . .
H41A H 0.5855 -0.7282 1.1692 0.069 Uiso 1 1 calc R U
C2 C 0.76158(14) -1.2950(3) 1.33615(15) 0.0562(10) Uani 1 1 d . .
H2A H 0.7352 -1.3389 1.3263 0.067 Uiso 1 1 calc R U
C12 C 0.65212(15) -1.3597(3) 1.19501(17) 0.0600(10) Uani 1 1 d . .
H12A H 0.6677 -1.4069 1.1793 0.072 Uiso 1 1 calc R U
C36 C 0.55042(13) -1.1076(3) 1.00553(16) 0.0560(10) Uani 1 1 d . .
H36A H 0.5351 -1.0512 0.9889 0.067 Uiso 1 1 calc R U
C16 C 0.74936(18) -1.4394(3) 1.00449(16) 0.0683(12) Uani 1 1 d . .
H16A H 0.7354 -1.4785 0.9742 0.082 Uiso 1 1 calc R U
C14 C 0.82052(15) -1.3797(3) 1.07074(15) 0.0533(9) Uani 1 1 d . .
H14A H 0.8550 -1.3787 1.0857 0.064 Uiso 1 1 calc R U
C3 C 0.78699(18) -1.2829(4) 1.39020(17) 0.0750(13) Uani 1 1 d . .
H3A H 0.7776 -1.3177 1.4172 0.090 Uiso 1 1 calc R U
C43 C 0.75568(12) -0.8736(3) 1.00882(14) 0.0450(8) Uani 1 1 d . .
C32 C 0.61472(14) -1.1874(3) 1.07164(15) 0.0498(9) Uani 1 1 d . .
H32A H 0.6440 -1.1859 1.1004 0.060 Uiso 1 1 calc R U
B1 B 0.86225(15) -0.6451(3) 1.29574(17) 0.0434(9) Uani 1 1 d . .
C4 C 0.82596(18) -1.2200(3) 1.40462(17) 0.0716(13) Uani 1 1 d . .
H4A H 0.8432 -1.2120 1.4415 0.086 Uiso 1 1 calc R U
C35 C 0.52969(14) -1.1962(3) 0.98853(17) 0.0637(12) Uani 1 1 d . .
H35A H 0.5005 -1.1992 0.9598 0.076 Uiso 1 1 calc R U
C52 C 0.65338(19) -1.1640(4) 0.88155(19) 0.0825(15) Uani 1 1 d . .
H52A H 0.6411 -1.2094 0.8539 0.099 Uiso 1 1 calc R U
C45 C 0.80213(19) -0.7266(4) 1.0225(2) 0.0911(18) Uani 1 1 d . .
H45A H 0.8057 -0.6623 1.0340 0.109 Uiso 1 1 calc R U
C17 C 0.71932(17) -1.3868(3) 1.02728(17) 0.0670(12) Uani 1 1 d . .
H17A H 0.6848 -1.3903 1.0128 0.080 Uiso 1 1 calc R U
C51 C 0.6684(2) -1.1923(3) 0.93473(19) 0.0811(14) Uani 1 1 d . .
H51A H 0.6669 -1.2575 0.9435 0.097 Uiso 1 1 calc R U
C15 C 0.79958(18) -1.4356(3) 1.02542(17) 0.0669(12) Uani 1 1 d . .
H15A H 0.8200 -1.4710 1.0090 0.080 Uiso 1 1 calc R U
C21 C 0.95516(15) -1.1610(3) 1.2108(2) 0.0751(13) Uani 1 1 d . .
H21A H 0.9790 -1.1526 1.2444 0.090 Uiso 1 1 calc R U
C11 C 0.60231(16) -1.3672(4) 1.1910(2) 0.0795(14) Uani 1 1 d . .
H11A H 0.5842 -1.4197 1.1727 0.095 Uiso 1 1 calc R U
C48 C 0.79127(14) -0.9158(4) 0.98908(17) 0.0704(13) Uani 1 1 d . .
H48A H 0.7882 -0.9804 0.9781 0.084 Uiso 1 1 calc R U
C44 C 0.76136(15) -0.7779(3) 1.02565(18) 0.0633(11) Uani 1 1 d . .
H44A H 0.7372 -0.7485 1.0392 0.076 Uiso 1 1 calc R U
C10 C 0.57908(15) -1.2988(4) 1.21343(19) 0.0693(12) Uani 1 1 d . .
H10A H 0.5450 -1.3041 1.2098 0.083 Uiso 1 1 calc R U
C20 C 0.91051(13) -1.2048(3) 1.20898(17) 0.0543(9) Uani 1 1 d . .
H20A H 0.9042 -1.2263 1.2412 0.065 Uiso 1 1 calc R U
C47 C 0.83212(18) -0.8617(6) 0.9855(2) 0.098(2) Uani 1 1 d . .
H47A H 0.8562 -0.8897 0.9712 0.118 Uiso 1 1 calc R U
C53 C 0.6563(2) -1.0702(4) 0.86887(17) 0.0855(16) Uani 1 1 d . .
H53A H 0.6463 -1.0507 0.8323 0.103 Uiso 1 1 calc R U
C22 C 0.96469(16) -1.1302(4) 1.1646(3) 0.0814(15) Uani 1 1 d . .
H22A H 0.9955 -1.1023 1.1662 0.098 Uiso 1 1 calc R U
C46 C 0.8374(2) -0.7684(6) 1.0027(3) 0.105(2) Uani 1 1 d . .
H46A H 0.8653 -0.7330 1.0009 0.126 Uiso 1 1 calc R U
C180 C 0.87696(12) -0.7595(2) 1.29644(13) 0.0394(7) Uiso 1 1 d . .
C86 C 0.80188(12) -0.6353(2) 1.28268(13) 0.0399(7) Uiso 1 1 d . .
C91 C 0.76922(13) -0.6211(2) 1.23134(14) 0.0448(8) Uiso 1 1 d . .
H91A H 0.7822 -0.6130 1.2015 0.054 Uiso 1 1 calc R U
C85 C 0.85292(14) -0.8296(3) 1.31795(15) 0.0496(9) Uiso 1 1 d . .
H85A H 0.8261 -0.8112 1.3309 0.059 Uiso 1 1 calc R U
C90 C 0.71825(14) -0.6185(3) 1.22230(16) 0.0544(9) Uiso 1 1 d . .
H90A H 0.6979 -0.6081 1.1868 0.065 Uiso 1 1 calc R U
C103 C 0.92652(14) -0.6409(3) 1.39490(15) 0.0527(9) Uiso 1 1 d . .
H10B H 0.9377 -0.7016 1.3874 0.063 Uiso 1 1 calc R U
C181 C 0.91560(14) -0.7941(3) 1.27733(15) 0.0546(9) Uiso 1 1 d . .
H18B H 0.9333 -0.7504 1.2619 0.066 Uiso 1 1 calc R U
C92 C 0.88426(14) -0.5895(3) 1.25073(15) 0.0510(9) Uiso 1 1 d . .
C98 C 0.88787(14) -0.5984(3) 1.35589(15) 0.0500(9) Uiso 1 1 d . .
C97 C 0.91744(15) -0.5129(3) 1.26394(17) 0.0595(10) Uiso 1 1 d . .
H97A H 0.9267 -0.4905 1.3000 0.071 Uiso 1 1 calc R U
C84 C 0.86656(15) -0.9257(3) 1.32126(17) 0.0604(10) Uiso 1 1 d . .
H84A H 0.8490 -0.9701 1.3364 0.072 Uiso 1 1 calc R U
C183 C 0.90494(15) -0.9563(3) 1.30289(16) 0.0611(10) Uiso 1 1 d . .
H18C H 0.9146 -1.0211 1.3058 0.073 Uiso 1 1 calc R U
C182 C 0.92902(16) -0.8901(3) 1.28011(17) 0.0634(11) Uiso 1 1 d . .
H18D H 0.9550 -0.9100 1.2661 0.076 Uiso 1 1 calc R U
C102 C 0.94952(16) -0.5980(3) 1.44453(18) 0.0664(11) Uiso 1 1 d . .
H10C H 0.9754 -0.6300 1.4697 0.080 Uiso 1 1 calc R U
C93 C 0.87267(16) -0.6181(3) 1.19645(18) 0.0676(11) Uiso 1 1 d . .
H93A H 0.8507 -0.6696 1.1850 0.081 Uiso 1 1 calc R U
C87 C 0.77860(16) -0.6487(3) 1.32371(18) 0.0624(11) Uiso 1 1 d . .
H87A H 0.7985 -0.6587 1.3594 0.075 Uiso 1 1 calc R U
C89 C 0.69743(16) -0.6306(3) 1.26307(17) 0.0638(11) Uiso 1 1 d . .
H89A H 0.6629 -0.6270 1.2565 0.077 Uiso 1 1 calc R U
C88 C 0.72731(17) -0.6482(3) 1.3147(2) 0.0741(12) Uiso 1 1 d . .
H88A H 0.7134 -0.6598 1.3436 0.089 Uiso 1 1 calc R U
C95 C 0.9258(2) -0.4973(4) 1.1760(2) 0.0879(15) Uiso 1 1 d . .
H95A H 0.9401 -0.4669 1.1512 0.105 Uiso 1 1 calc R U
C101 C 0.93473(19) -0.5099(4) 1.4568(2) 0.0795(13) Uiso 1 1 d . .
H10D H 0.9505 -0.4806 1.4902 0.095 Uiso 1 1 calc R U
C96 C 0.93720(18) -0.4684(4) 1.2266(2) 0.0775(13) Uiso 1 1 d . .
H96A H 0.9592 -0.4167 1.2376 0.093 Uiso 1 1 calc R U
C94 C 0.89248(19) -0.5728(4) 1.1582(2) 0.0874(15) Uiso 1 1 d . .
H94A H 0.8836 -0.5927 1.1217 0.105 Uiso 1 1 calc R U
C99 C 0.87359(18) -0.5088(3) 1.3704(2) 0.0766(13) Uiso 1 1 d . .
H99A H 0.8473 -0.4767 1.3459 0.092 Uiso 1 1 calc R U
C100 C 0.8969(2) -0.4645(4) 1.4202(2) 0.0931(16) Uiso 1 1 d . .
H10E H 0.8864 -0.4036 1.4283 0.112 Uiso 1 1 calc R U

loop_
_atom_site_aniso_label
_atom_site_aniso_U_11
_atom_site_aniso_U_22
_atom_site_aniso_U_33
_atom_site_aniso_U_23
_atom_site_aniso_U_13
_atom_site_aniso_U_12
Ni1 0.02597(19) 0.02306(18) 0.02899(19) 0.00172(15) 0.00689(15) 0.00135(15)
Ni2 0.02729(19) 0.02775(19) 0.02428(19) 0.00378(15) 0.00768(15) 0.00276(15)
S2 0.0346(4) 0.0293(4) 0.0274(4) 0.0058(3) 0.0115(3) 0.0068(3)
P3 0.0285(4) 0.0419(4) 0.0303(4) 0.0080(3) 0.0103(3) 0.0064(3)
P2 0.0272(4) 0.0279(4) 0.0345(4) -0.0021(3) 0.0068(3) 0.0019(3)
P1 0.0319(4) 0.0259(4) 0.0355(4) 0.0041(3) 0.0104(3) 0.0010(3)
S1 0.0275(4) 0.0328(4) 0.0363(4) 0.0069(3) 0.0102(3) 0.0021(3)
P4 0.0330(4) 0.0377(4) 0.0294(4) 0.0091(3) 0.0121(3) 0.0059(3)
S3 0.0605(6) 0.0277(4) 0.0403(5) 0.0012(3) 0.0071(4) -0.0010(4)
C72 0.0263(15) 0.0399(17) 0.0261(15) 0.0052(13) -0.0013(12) 0.0008(13)
C1 0.0387(18) 0.0362(17) 0.0365(17) 0.0059(14) 0.0117(14) 0.0069(14)
C77 0.0366(18) 0.051(2) 0.0315(17) 0.0015(15) 0.0054(14) -0.0035(15)
C19 0.0298(17) 0.0311(16) 0.055(2) -0.0071(15) 0.0121(15) 0.0038(13)
C78 0.0336(16) 0.0285(15) 0.0316(16) -0.0006(12) 0.0049(13) -0.0016(13)
C60 0.0330(17) 0.0424(18) 0.0317(16) 0.0032(14) 0.0099(13) 0.0054(14)
C79 0.0369(17) 0.0446(18) 0.0321(16) 0.0046(14) 0.0081(14) 0.0055(14)
C76 0.044(2) 0.058(2) 0.0384(19) 0.0048(17) 0.0050(16) -0.0169(17)
C31 0.0297(17) 0.058(2) 0.0344(17) -0.0102(16) 0.0140(14) -0.0031(15)
C42 0.047(2) 0.0416(19) 0.061(2) 0.0000(17) 0.0277(18) 0.0053(16)
C65 0.0344(17) 0.0478(19) 0.0335(17) 0.0040(14) 0.0080(14) 0.0053(15)
C73 0.0345(17) 0.0475(19) 0.0332(17) -0.0011(14) 0.0060(14) -0.0026(15)
C66 0.0330(16) 0.0365(16) 0.0233(14) -0.0030(12) 0.0045(12) -0.0023(13)
C83 0.0351(18) 0.064(2) 0.0355(18) -0.0034(16) 0.0041(14) 0.0072(17)
C71 0.0366(18) 0.0404(18) 0.0376(17) -0.0013(14) 0.0105(14) -0.0013(14)
C56 0.0425(19) 0.0412(18) 0.0404(18) 0.0143(15) 0.0145(15) 0.0116(15)
C8 0.0388(18) 0.0421(18) 0.0445(19) 0.0092(15) 0.0141(15) -0.0014(15)
C75 0.053(2) 0.046(2) 0.048(2) -0.0045(17) -0.0005(17) -0.0161(17)
C18 0.044(2) 0.046(2) 0.051(2) -0.0071(17) 0.0010(17) -0.0029(16)
C74 0.049(2) 0.048(2) 0.0420(19) -0.0133(16) 0.0060(16) -0.0062(17)
C26 0.0427(18) 0.0300(16) 0.0402(18) 0.0037(14) 0.0095(15) 0.0104(14)
C67 0.047(2) 0.048(2) 0.0382(18) 0.0098(15) 0.0084(15) -0.0015(16)
C24 0.042(2) 0.063(2) 0.062(2) -0.003(2) 0.0208(18) -0.0080(18)
C6 0.049(2) 0.0368(18) 0.048(2) 0.0017(15) 0.0077(16) 0.0037(16)
C38 0.0367(17) 0.0385(17) 0.0416(18) 0.0017(14) 0.0153(14) 0.0020(14)
C28 0.051(2) 0.042(2) 0.061(2) -0.0013(18) -0.0016(18) -0.0155(17)
C13 0.0403(18) 0.0299(16) 0.0372(17) -0.0037(13) 0.0099(14) -0.0052(14)
C39 0.056(2) 0.055(2) 0.048(2) 0.0003(17) 0.0291(18) 0.0036(18)
C49 0.0438(19) 0.055(2) 0.0312(17) 0.0024(15) 0.0175(15) 0.0079(16)
C25 0.051(2) 0.0262(15) 0.0439(19) 0.0055(14) 0.0174(16) 0.0031(14)
C9 0.041(2) 0.061(2) 0.059(2) 0.0189(19) 0.0211(18) 0.0079(18)
C37 0.0279(16) 0.0349(16) 0.0414(17) 0.0025(14) 0.0124(13) 0.0044(13)
B2 0.0264(17) 0.0364(18) 0.0279(17) 0.0015(14) 0.0036(14) 0.0016(14)
C70 0.0359(19) 0.062(2) 0.045(2) -0.0100(17) 0.0133(16) 0.0019(17)
C82 0.045(2) 0.064(2) 0.0415(19) -0.0045(17) 0.0172(16) 0.0060(18)
C29 0.080(3) 0.0375(18) 0.0293(17) -0.0021(14) 0.0115(17) 0.0041(18)
C80 0.044(2) 0.063(2) 0.0341(18) 0.0065(17) 0.0019(15) 0.0072(18)
C81 0.057(2) 0.049(2) 0.0296(17) 0.0009(15) 0.0116(16) 0.0015(17)
C40 0.067(3) 0.059(2) 0.060(2) -0.012(2) 0.031(2) 0.014(2)
C55 0.0393(19) 0.061(2) 0.0383(18) 0.0155(16) 0.0115(15) 0.0124(17)
C64 0.042(2) 0.070(3) 0.0382(19) 0.0105(18) 0.0080(16) 0.0211(18)
C69 0.044(2) 0.086(3) 0.041(2) 0.001(2) 0.0205(17) -0.012(2)
C7 0.0343(17) 0.0348(17) 0.0418(18) 0.0108(14) 0.0101(14) -0.0035(14)
C62 0.080(3) 0.050(2) 0.063(3) 0.004(2) 0.023(2) 0.028(2)
C61 0.063(2) 0.049(2) 0.041(2) -0.0007(16) 0.0074(17) 0.0148(18)
C33 0.066(3) 0.051(2) 0.066(3) -0.009(2) 0.019(2) -0.015(2)
C30 0.080(3) 0.0354(18) 0.0403(19) -0.0081(15) 0.0128(19) 0.0008(18)
C54 0.099(3) 0.070(3) 0.034(2) 0.0060(19) 0.019(2) 0.021(2)
C50 0.079(3) 0.058(2) 0.038(2) -0.0030(17) 0.0240(19) 0.001(2)
C34 0.057(3) 0.067(3) 0.075(3) -0.033(2) 0.029(2) -0.021(2)
C5 0.067(3) 0.047(2) 0.054(2) -0.0034(19) -0.008(2) 0.0060(19)
C68 0.056(2) 0.070(3) 0.043(2) 0.0147(19) 0.0155(18) -0.015(2)
C27 0.0372(19) 0.044(2) 0.066(2) 0.0025(18) -0.0034(17) -0.0094(16)
C63 0.061(2) 0.072(3) 0.050(2) 0.020(2) 0.020(2) 0.038(2)
C23 0.058(3) 0.077(3) 0.099(4) -0.004(3) 0.040(3) -0.018(2)
C41 0.063(2) 0.041(2) 0.074(3) -0.0079(19) 0.031(2) 0.0060(18)
C2 0.051(2) 0.070(3) 0.046(2) 0.0139(19) 0.0116(18) -0.0053(19)
C12 0.053(2) 0.055(2) 0.075(3) -0.008(2) 0.022(2) -0.0121(19)
C36 0.037(2) 0.069(3) 0.059(2) -0.016(2) 0.0082(17) 0.0077(18)
C16 0.092(3) 0.061(3) 0.046(2) -0.017(2) 0.010(2) -0.025(2)
C14 0.054(2) 0.053(2) 0.055(2) -0.0165(18) 0.0186(18) -0.0013(18)
C3 0.076(3) 0.104(4) 0.045(2) 0.024(2) 0.016(2) 0.009(3)
C43 0.0354(18) 0.061(2) 0.0397(18) 0.0227(17) 0.0129(15) 0.0015(16)
C32 0.049(2) 0.051(2) 0.046(2) -0.0022(17) 0.0088(17) -0.0118(17)
B1 0.040(2) 0.035(2) 0.049(2) -0.0020(17) 0.0030(18) 0.0016(16)
C4 0.083(3) 0.077(3) 0.042(2) 0.002(2) -0.003(2) 0.018(3)
C35 0.042(2) 0.083(3) 0.062(3) -0.035(2) 0.0081(19) -0.014(2)
C52 0.089(4) 0.103(4) 0.056(3) -0.035(3) 0.020(2) 0.003(3)
C45 0.066(3) 0.087(4) 0.106(4) 0.052(3) -0.001(3) -0.025(3)
C17 0.064(3) 0.061(3) 0.062(3) -0.014(2) -0.007(2) -0.011(2)
C51 0.124(4) 0.064(3) 0.062(3) -0.018(2) 0.037(3) -0.009(3)
C15 0.087(3) 0.061(3) 0.058(3) -0.023(2) 0.028(2) -0.007(2)
C21 0.039(2) 0.080(3) 0.093(4) -0.013(3) -0.002(2) -0.013(2)
C11 0.053(3) 0.087(3) 0.098(4) -0.022(3) 0.020(3) -0.030(2)
C48 0.043(2) 0.109(4) 0.065(3) 0.012(3) 0.023(2) 0.005(2)
C44 0.052(2) 0.057(2) 0.077(3) 0.032(2) 0.013(2) -0.0064(19)
C10 0.034(2) 0.093(3) 0.080(3) 0.016(3) 0.015(2) -0.013(2)
C20 0.039(2) 0.053(2) 0.063(2) -0.0047(19) 0.0014(18) -0.0040(17)
C47 0.044(3) 0.171(7) 0.084(4) 0.024(4) 0.025(3) 0.000(3)
C53 0.110(4) 0.112(4) 0.032(2) -0.002(3) 0.014(2) 0.032(3)
C22 0.037(2) 0.077(3) 0.131(5) -0.015(3) 0.026(3) -0.020(2)
C46 0.055(3) 0.148(6) 0.101(4) 0.059(4) 0.005(3) -0.033(4)

loop_
_atom_type_symbol
_atom_type_description
_atom_type_scat_dispersion_real
_atom_type_scat_dispersion_imag
_atom_type_scat_source
C C 0.0033 0.0016 'International Tables Vol C Tables 4.2.6.8 and 6.1.1.4'
H H 0.0000 0.0000 'International Tables Vol C Tables 4.2.6.8 and 6.1.1.4'
B B 0.0013 0.0007 'International Tables Vol C Tables 4.2.6.8 and 6.1.1.4'
P P 0.1023 0.0942 'International Tables Vol C Tables 4.2.6.8 and 6.1.1.4'
S S 0.1246 0.1234 'International Tables Vol C Tables 4.2.6.8 and 6.1.1.4'
Ni Ni 0.3393 1.1124 'International Tables Vol C Tables 4.2.6.8 and 6.1.1.4'

loop_
_geom_angle_atom_site_label_1
_geom_angle_atom_site_label_2
_geom_angle_atom_site_label_3
_geom_angle
P2 Ni1 P1 86.70(3)
P2 Ni1 S2 176.29(3)
P1 Ni1 S2 94.26(3)
P2 Ni1 S1 90.35(3)
P1 Ni1 S1 177.04(3)
S2 Ni1 S1 88.65(3)
P4 Ni2 P3 83.81(3)
P4 Ni2 S2 173.05(4)
P3 Ni2 S2 91.52(3)
P4 Ni2 S1 94.07(3)
P3 Ni2 S1 154.73(3)
S2 Ni2 S1 87.96(3)
P4 Ni2 S3 96.31(3)
P3 Ni2 S3 113.33(3)
S2 Ni2 S3 90.25(3)
S1 Ni2 S3 91.93(3)
C29 S2 Ni1 105.54(13)
C29 S2 Ni2 104.94(11)
Ni1 S2 Ni2 88.49(3)
C37 P3 C31 107.12(14)
C37 P3 C55 107.29(15)
C31 P3 C55 104.19(16)
C37 P3 Ni2 110.84(10)
C31 P3 Ni2 116.80(11)
C55 P3 Ni2 110.04(11)
C13 P2 C19 108.26(15)
C13 P2 C26 102.80(15)
C19 P2 C26 109.29(15)
C13 P2 Ni1 110.23(11)
C19 P2 Ni1 116.48(10)
C26 P2 Ni1 108.91(10)
C7 P1 C1 105.42(15)
C7 P1 C25 108.52(15)
C1 P1 C25 101.86(15)
C7 P1 Ni1 118.12(10)
C1 P1 Ni1 113.67(11)
C25 P1 Ni1 107.96(11)
C27 S1 Ni1 98.52(13)
C27 S1 Ni2 103.37(12)
Ni1 S1 Ni2 87.72(3)
C43 P4 C49 107.32(16)
C43 P4 C56 106.00(16)
C49 P4 C56 103.49(16)
C43 P4 Ni2 117.32(11)
C49 P4 Ni2 116.01(11)
C56 P4 Ni2 105.30(11)
C30 S3 C28 104.60(19)
C30 S3 Ni2 100.16(12)
C28 S3 Ni2 100.29(12)
C77 C72 C73 114.7(3)
C77 C72 B2 121.2(3)
C73 C72 B2 124.0(3)
C6 C1 C2 119.2(3)
C6 C1 P1 121.2(3)
C2 C1 P1 119.5(3)
C76 C77 C72 123.0(3)
C20 C19 C24 119.2(3)
C20 C19 P2 120.0(3)
C24 C19 P2 120.4(3)
C79 C78 C83 114.1(3)
C79 C78 B2 123.5(3)
C83 C78 B2 122.2(3)
C61 C60 C65 115.1(3)
C61 C60 B2 122.7(3)
C65 C60 B2 122.0(3)
C78 C79 C80 123.6(3)
C75 C76 C77 120.6(3)
C32 C31 C36 117.8(3)
C32 C31 P3 121.3(3)
C36 C31 P3 120.8(3)
C41 C42 C37 120.1(3)
C64 C65 C60 122.7(3)
C74 C73 C72 122.7(3)
C71 C66 C67 114.4(3)
C71 C66 B2 122.0(3)
C67 C66 B2 123.6(3)
C82 C83 C78 123.3(3)
C70 C71 C66 123.5(3)
C55 C56 P4 106.5(2)
C7 C8 C9 120.8(3)
C76 C75 C74 118.4(3)
C17 C18 C13 120.2(4)
C73 C74 C75 120.6(3)
C25 C26 P2 106.8(2)
C68 C67 C66 122.3(3)
C23 C24 C19 119.8(4)
C1 C6 C5 120.4(4)
C39 C38 C37 120.4(3)
C27 C28 S3 117.5(2)
C18 C13 C14 119.0(3)
C18 C13 P2 118.5(3)
C14 C13 P2 122.0(3)
C40 C39 C38 119.7(3)
C50 C49 C54 118.0(4)
C50 C49 P4 120.8(3)
C54 C49 P4 120.8(3)
C26 C25 P1 106.5(2)
C10 C9 C8 119.4(4)
C42 C37 C38 119.6(3)
C42 C37 P3 119.2(2)
C38 C37 P3 120.6(2)
C60 B2 C78 110.5(2)
C60 B2 C66 108.3(2)
C78 B2 C66 110.6(2)
C60 B2 C72 108.6(2)
C78 B2 C72 108.3(2)
C66 B2 C72 110.6(2)
C69 C70 C71 119.6(3)
C83 C82 C81 120.3(3)
C30 C29 S2 113.0(2)
C81 C80 C79 120.0(3)
C82 C81 C80 118.6(3)
C39 C40 C41 119.7(3)
C56 C55 P3 109.9(2)
C65 C64 C63 120.3(3)
C68 C69 C70 119.2(3)
C12 C7 C8 118.8(3)
C12 C7 P1 122.0(3)
C8 C7 P1 119.1(2)
C63 C62 C61 119.7(4)
C62 C61 C60 123.0(4)
C34 C33 C32 120.4(4)
C29 C30 S3 114.7(2)
C53 C54 C49 120.7(4)
C51 C50 C49 120.5(4)
C35 C34 C33 119.2(4)
C6 C5 C4 120.0(4)
C69 C68 C67 121.0(4)
C28 C27 S1 114.7(2)
C62 C63 C64 119.2(3)
C24 C23 C22 120.0(4)
C42 C41 C40 120.4(3)
C3 C2 C1 120.1(4)
C11 C12 C7 120.0(4)
C35 C36 C31 119.3(4)
C17 C16 C15 120.5(4)
C13 C14 C15 120.0(4)
C4 C3 C2 120.1(4)
C48 C43 C44 119.3(4)
C48 C43 P4 121.4(3)
C44 C43 P4 119.2(3)
C31 C32 C33 121.3(4)
C92 B1 C86 112.8(3)
C92 B1 C180 108.8(3)
C86 B1 C180 109.0(3)
C92 B1 C98 108.5(3)
C86 B1 C98 108.6(3)
C180 B1 C98 109.3(3)
C3 C4 C5 120.3(4)
C34 C35 C36 121.9(4)
C53 C52 C51 119.6(4)
C46 C45 C44 120.4(6)
C16 C17 C18 120.1(4)
C50 C51 C52 120.6(5)
C16 C15 C14 120.2(4)
C22 C21 C20 120.6(4)
C10 C11 C12 120.6(4)
C43 C48 C47 119.3(5)
C45 C44 C43 120.3(5)
C11 C10 C9 120.4(4)
C21 C20 C19 119.9(4)
C46 C47 C48 120.6(5)
C52 C53 C54 120.5(4)
C21 C22 C23 120.5(4)
C47 C46 C45 120.1(5)
C85 C180 C181 114.1(3)
C85 C180 B1 122.5(3)
C181 C180 B1 123.3(3)
C91 C86 C87 113.8(3)
C91 C86 B1 125.3(3)
C87 C86 B1 120.7(3)
C86 C91 C90 122.8(3)
C180 C85 C84 123.1(4)
C89 C90 C91 121.4(4)
C102 C103 C98 123.1(4)
C182 C181 C180 122.9(4)
C97 C92 C93 114.6(4)
C97 C92 B1 123.2(3)
C93 C92 B1 122.2(3)
C99 C98 C103 114.7(4)
C99 C98 B1 121.4(4)
C103 C98 B1 123.9(3)
C96 C97 C92 123.1(4)
C183 C84 C85 120.9(4)
C84 C183 C182 118.0(4)
C183 C182 C181 120.9(4)
C101 C102 C103 120.2(4)
C94 C93 C92 122.5(4)
C88 C87 C86 123.7(4)
C90 C89 C88 119.1(4)
C89 C88 C87 119.1(4)
C96 C95 C94 120.8(6)
C102 C101 C100 119.5(5)
C95 C96 C97 120.8(5)
C93 C94 C95 118.2(5)
C100 C99 C98 122.6(5)
C99 C100 C101 119.9(5)

loop_
_geom_bond_atom_site_label_1
_geom_bond_atom_site_label_2
_geom_bond_distance
Ni1 P2 2.1666(8)
Ni1 P1 2.1803(8)
Ni1 S2 2.2186(8)
Ni1 S1 2.2385(8)
Ni2 P4 2.1743(8)
Ni2 P3 2.1851(9)
Ni2 S2 2.2370(8)
Ni2 S1 2.2481(8)
Ni2 S3 2.3869(9)
S2 C29 1.833(3)
P3 C37 1.810(3)
P3 C31 1.826(3)
P3 C55 1.844(3)
P2 C13 1.799(3)
P2 C19 1.808(3)
P2 C26 1.832(3)
P1 C7 1.810(3)
P1 C1 1.822(3)
P1 C25 1.833(3)
S1 C27 1.839(4)
P4 C43 1.810(3)
P4 C49 1.810(3)
P4 C56 1.827(3)
S3 C30 1.806(4)
S3 C28 1.812(4)
C72 C77 1.401(4)
C72 C73 1.400(4)
C72 B2 1.649(5)
C1 C6 1.379(5)
C1 C2 1.386(5)
C77 C76 1.382(5)
C19 C20 1.388(5)
C19 C24 1.385(5)
C78 C79 1.384(4)
C78 C83 1.404(4)
C78 B2 1.648(4)
C60 C61 1.393(5)
C60 C65 1.397(4)
C60 B2 1.640(4)
C79 C80 1.385(4)
C76 C75 1.374(5)
C31 C32 1.373(5)
C31 C36 1.408(5)
C42 C41 1.375(5)
C42 C37 1.381(4)
C65 C64 1.382(5)
C73 C74 1.386(5)
C66 C71 1.398(4)
C66 C67 1.401(4)
C66 B2 1.651(4)
C83 C82 1.375(5)
C71 C70 1.385(5)
C56 C55 1.510(5)
C8 C7 1.385(5)
C8 C9 1.388(5)
C75 C74 1.382(5)
C18 C17 1.381(5)
C18 C13 1.390(5)
C26 C25 1.524(4)
C67 C68 1.384(5)
C24 C23 1.390(5)
C6 C5 1.380(5)
C38 C39 1.377(5)
C38 C37 1.390(4)
C28 C27 1.516(5)
C13 C14 1.386(5)
C39 C40 1.388(5)
C49 C50 1.379(5)
C49 C54 1.386(5)
C9 C10 1.367(6)
C70 C69 1.372(5)
C82 C81 1.374(5)
C29 C30 1.511(5)
C80 C81 1.379(5)
C40 C41 1.387(6)
C64 C63 1.372(6)
C69 C68 1.363(6)
C7 C12 1.385(5)
C62 C63 1.381(6)
C62 C61 1.385(5)
C33 C34 1.361(6)
C33 C32 1.392(5)
C54 C53 1.376(6)
C50 C51 1.377(6)
C34 C35 1.359(6)
C5 C4 1.370(6)
C23 C22 1.372(7)
C2 C3 1.380(6)
C12 C11 1.381(6)
C36 C35 1.384(6)
C16 C17 1.366(6)
C16 C15 1.366(6)
C14 C15 1.385(5)
C3 C4 1.372(7)
C43 C48 1.373(5)
C43 C44 1.398(6)
B1 C92 1.645(6)
B1 C86 1.644(5)
B1 C180 1.647(5)
B1 C98 1.642(5)
C52 C53 1.356(7)
C52 C51 1.366(7)
C45 C46 1.362(8)
C45 C44 1.373(6)
C21 C22 1.352(7)
C21 C20 1.386(6)
C11 C10 1.369(7)
C48 C47 1.399(7)
C47 C46 1.368(9)
C180 C85 1.386(5)
C180 C181 1.396(5)
C86 C91 1.392(5)
C86 C87 1.395(5)
C91 C90 1.388(5)
C85 C84 1.390(5)
C90 C89 1.341(5)
C103 C102 1.390(6)
C103 C98 1.389(5)
C181 C182 1.388(6)
C92 C97 1.398(5)
C92 C93 1.393(6)
C98 C99 1.395(6)
C97 C96 1.379(6)
C84 C183 1.361(6)
C183 C182 1.367(6)
C102 C101 1.362(6)
C93 C94 1.402(6)
C87 C88 1.397(6)
C89 C88 1.378(6)
C95 C96 1.307(7)
C95 C94 1.399(7)
C101 C100 1.362(7)
C99 C100 1.403(7)
